data_2227626
loop_
_publ_author_name
'bin Shawkataly, Omar'
'Ghani, Syed Sauban'
'Jothiramalingam, Rajabathar'
'Yeap, Chin Sing'
'Fun, Hoong-Kun'

_publ_section_title
;
 Undecacarbonyl-1\k^3^<i>C</i>,2\k^4^<i>C</i>,3\k^4^<i>C</i>-[tris(2-chloroethyl)
 phosphite-1\k<i>P</i>]-<i>triangulo</i>-triruthenium(0)
;
_journal_coeditor_code HY2343
_journal_issue 10
_journal_name_full 'Acta Crystallographica Section E'
_journal_page_first m1191
_journal_page_last m1192
_journal_paper_doi 10.1107/S1600536810033891
_journal_volume 66
_journal_year 2010
_chemical_formula_iupac '[Ru3 (C6 H12 Cl3 O3 P) (C O)11]'
_chemical_formula_moiety 'C17 H12 Cl3 O14 P Ru3'
_chemical_formula_sum 'C17 H12 Cl3 O14 P Ru3'
_chemical_formula_weight 880.80
_chemical_name_systematic
;
Undecacarbonyl-1\k^3^<i>C</i>,2\k^4^<i>C</i>,3\k^4^<i>C</i>-
[tris(2-chloroethyl) phosphite-1\k<i>P</i>]-<i>triangulo</i>-triruthenium(0)
;
_space_group_IT_number 2
_symmetry_cell_setting triclinic
_symmetry_space_group_name_Hall '-P 1'
_symmetry_space_group_name_H-M 'P -1'
_atom_sites_solution_hydrogens geom
_atom_sites_solution_primary direct
_atom_sites_solution_secondary difmap
_audit_creation_method SHELXL-97
_cell_angle_alpha 109.442(3)
_cell_angle_beta 93.791(3)
_cell_angle_gamma 90.763(3)
_cell_formula_units_Z 2
_cell_length_a 7.8592(9)
_cell_length_b 12.5979(14)
_cell_length_c 14.8393(17)
_cell_measurement_reflns_used 9961
_cell_measurement_temperature 100.00(10)
_cell_measurement_theta_max 34.89
_cell_measurement_theta_min 2.60
_cell_volume 1381.4(3)
_computing_cell_refinement 'SAINT (Bruker, 2007)'
_computing_data_collection 'APEX2 (Bruker, 2007)'
_computing_data_reduction 'SAINT (Bruker, 2007)'
_computing_molecular_graphics 'SHELXTL (Sheldrick, 2008)'
_computing_publication_material
;
SHELXTL (Sheldrick, 2008) and PLATON (Spek, 2009)
;
_computing_structure_refinement 'SHELXTL (Sheldrick, 2008)'
_computing_structure_solution 'SHELXTL (Sheldrick, 2008)'
_diffrn_ambient_temperature 100
_diffrn_measured_fraction_theta_full 0.982
_diffrn_measured_fraction_theta_max 0.982
_diffrn_measurement_device_type 'Bruker APEXII DUO CCD'
_diffrn_measurement_method '\f and \w scans'
_diffrn_radiation_monochromator graphite
_diffrn_radiation_source 'fine-focus sealed tube'
_diffrn_radiation_type MoK\a
_diffrn_radiation_wavelength 0.71073
_diffrn_reflns_av_R_equivalents 0.0366
_diffrn_reflns_av_sigmaI/netI 0.0449
_diffrn_reflns_limit_h_max 11
_diffrn_reflns_limit_h_min -12
_diffrn_reflns_limit_k_max 20
_diffrn_reflns_limit_k_min -20
_diffrn_reflns_limit_l_max 23
_diffrn_reflns_limit_l_min -23
_diffrn_reflns_number 32458
_diffrn_reflns_theta_full 35.03
_diffrn_reflns_theta_max 35.03
_diffrn_reflns_theta_min 1.72
_diffrn_standards_number 0
_exptl_absorpt_coefficient_mu 2.030
_exptl_absorpt_correction_T_max 0.9360
_exptl_absorpt_correction_T_min 0.6905
_exptl_absorpt_correction_type multi-scan
_exptl_absorpt_process_details '(SADABS; Bruker, 2001)'
_exptl_crystal_colour orange
_exptl_crystal_density_diffrn 2.117
_exptl_crystal_density_method 'not measured'
_exptl_crystal_description plate
_exptl_crystal_F_000 848
_exptl_crystal_size_max 0.20
_exptl_crystal_size_mid 0.19
_exptl_crystal_size_min 0.03
_refine_diff_density_max 1.357
_refine_diff_density_min -1.359
_refine_ls_extinction_method none
_refine_ls_goodness_of_fit_ref 1.070
_refine_ls_hydrogen_treatment constr
_refine_ls_matrix_type full
_refine_ls_number_parameters 343
_refine_ls_number_reflns 11981
_refine_ls_number_restraints 0
_refine_ls_restrained_S_all 1.070
_refine_ls_R_factor_all 0.0427
_refine_ls_R_factor_gt 0.0303
_refine_ls_shift/su_max 0.001
_refine_ls_shift/su_mean 0.001
_refine_ls_structure_factor_coef Fsqd
_refine_ls_weighting_details 'calc w=1/[\s^2^(Fo^2^)+(0.0712P)^2^] where P=(Fo^2^+2Fc^2^)/3'
_refine_ls_weighting_scheme calc
_refine_ls_wR_factor_gt 0.0821
_refine_ls_wR_factor_ref 0.1195
_reflns_number_gt 9935
_reflns_number_total 11981
_reflns_threshold_expression I>2\s(I)
_cod_data_source_file hy2343.cif
_cod_data_source_block I
_cod_database_code 2227626
_cod_database_fobs_code 2227626

loop_
_symmetry_equiv_pos_as_xyz
'x, y, z'
'-x, -y, -z'

loop_
_atom_site_type_symbol
_atom_site_label
_atom_site_fract_x
_atom_site_fract_y
_atom_site_fract_z
_atom_site_U_iso_or_equiv
_atom_site_adp_type
_atom_site_calc_flag
_atom_site_refinement_flags
_atom_site_occupancy
_atom_site_disorder_assembly
_atom_site_disorder_group
Ru Ru1 0.71803(3) 0.328125(16) 0.260791(13) 0.01152(5) Uani d . 1 . .
Ru Ru2 0.70797(3) 0.443891(16) 0.125659(14) 0.01282(5) Uani d . 1 . .
Ru Ru3 0.90548(3) 0.247218(16) 0.093890(14) 0.01285(5) Uani d . 1 . .
Cl Cl1 1.27297(12) 0.29528(8) 0.52857(7) 0.0393(2) Uani d . 1 . .
Cl Cl2 0.44453(13) -0.08078(8) 0.26311(8) 0.0408(2) Uani d . 1 . .
Cl Cl3 0.87744(12) 0.12562(8) 0.59050(6) 0.03316(18) Uani d . 1 . .
P P1 0.81185(9) 0.19414(5) 0.32030(5) 0.01243(11) Uani d . 1 . .
O O1 0.4173(3) 0.1665(2) 0.15829(18) 0.0261(5) Uani d . 1 . .
O O2 0.4589(3) 0.4615(2) 0.39455(16) 0.0272(5) Uani d . 1 . .
O O3 1.0116(3) 0.48098(19) 0.38775(16) 0.0243(4) Uani d . 1 . .
O O4 1.0024(4) 0.6040(2) 0.24393(19) 0.0312(5) Uani d . 1 . .
O O5 0.4624(4) 0.6254(2) 0.2229(2) 0.0353(6) Uani d . 1 . .
O O6 0.4026(3) 0.2931(2) 0.01285(18) 0.0264(5) Uani d . 1 . .
O O7 0.8072(3) 0.4917(2) -0.05275(17) 0.0285(5) Uani d . 1 . .
O O8 0.6085(3) 0.0883(2) -0.02193(18) 0.0286(5) Uani d . 1 . .
O O9 1.0676(3) 0.03923(18) 0.11984(17) 0.0237(4) Uani d . 1 . .
O O10 1.2121(3) 0.3946(2) 0.21192(18) 0.0246(4) Uani d . 1 . .
O O11 1.0379(3) 0.2483(2) -0.09539(17) 0.0296(5) Uani d . 1 . .
O O12 1.0146(3) 0.20752(17) 0.34233(15) 0.0185(4) Uani d . 1 . .
O O13 0.7651(3) 0.06914(16) 0.25139(14) 0.0167(3) Uani d . 1 . .
O O14 0.7425(3) 0.18383(16) 0.41609(13) 0.0156(3) Uani d . 1 . .
C C1 0.5297(4) 0.2259(2) 0.1906(2) 0.0170(5) Uani d . 1 . .
C C2 0.5606(4) 0.4129(2) 0.34655(19) 0.0176(5) Uani d . 1 . .
C C3 0.9063(4) 0.4263(2) 0.33632(19) 0.0162(4) Uani d . 1 . .
C C4 0.8986(4) 0.5401(2) 0.2013(2) 0.0197(5) Uani d . 1 . .
C C5 0.5525(4) 0.5573(2) 0.1872(2) 0.0213(5) Uani d . 1 . .
C C6 0.5187(4) 0.3433(2) 0.0568(2) 0.0186(5) Uani d . 1 . .
C C7 0.7704(4) 0.4744(2) 0.0129(2) 0.0190(5) Uani d . 1 . .
C C8 0.7114(4) 0.1509(2) 0.0235(2) 0.0195(5) Uani d . 1 . .
C C9 1.0079(4) 0.1172(2) 0.1112(2) 0.0176(5) Uani d . 1 . .
C C10 1.0934(4) 0.3452(2) 0.1710(2) 0.0178(5) Uani d . 1 . .
C C11 0.9900(4) 0.2496(2) -0.0249(2) 0.0191(5) Uani d . 1 . .
C C12 1.1191(4) 0.1307(2) 0.3739(2) 0.0201(5) Uani d . 1 . .
H H12A 1.1351 0.0632 0.3201 0.024 Uiso calc R 1 . .
H H12B 1.0627 0.1090 0.4217 0.024 Uiso calc R 1 . .
C C13 1.2881(4) 0.1874(3) 0.4157(2) 0.0251(6) Uani d . 1 . .
H H13A 1.3346 0.2200 0.3715 0.030 Uiso calc R 1 . .
H H13B 1.3661 0.1316 0.4238 0.030 Uiso calc R 1 . .
C C14 0.7869(4) -0.0323(2) 0.2750(2) 0.0206(5) Uani d . 1 . .
H H14A 0.7794 -0.0160 0.3433 0.025 Uiso calc R 1 . .
H H14B 0.8982 -0.0619 0.2585 0.025 Uiso calc R 1 . .
C C15 0.6486(4) -0.1176(2) 0.2195(2) 0.0241(6) Uani d . 1 . .
H H15A 0.6760 -0.1907 0.2237 0.029 Uiso calc R 1 . .
H H15B 0.6449 -0.1235 0.1525 0.029 Uiso calc R 1 . .
C C16 0.7696(4) 0.2759(2) 0.50584(19) 0.0183(5) Uani d . 1 . .
H H16A 0.6951 0.3368 0.5060 0.022 Uiso calc R 1 . .
H H16B 0.8869 0.3046 0.5150 0.022 Uiso calc R 1 . .
C C17 0.7303(4) 0.2308(3) 0.5846(2) 0.0211(5) Uani d . 1 . .
H H17A 0.6149 0.1984 0.5727 0.025 Uiso calc R 1 . .
H H17B 0.7374 0.2919 0.6455 0.025 Uiso calc R 1 . .

loop_
_atom_site_aniso_label
_atom_site_aniso_U_11
_atom_site_aniso_U_22
_atom_site_aniso_U_33
_atom_site_aniso_U_12
_atom_site_aniso_U_13
_atom_site_aniso_U_23
Ru1 0.01204(9) 0.01129(8) 0.01162(8) 0.00113(6) 0.00190(6) 0.00414(6)
Ru2 0.01309(9) 0.01271(8) 0.01366(9) 0.00183(6) 0.00155(6) 0.00559(6)
Ru3 0.01169(9) 0.01307(9) 0.01344(9) 0.00218(6) 0.00272(6) 0.00355(6)
Cl1 0.0261(4) 0.0352(4) 0.0420(5) 0.0005(3) -0.0078(4) -0.0045(4)
Cl2 0.0277(4) 0.0341(4) 0.0615(6) 0.0012(3) 0.0209(4) 0.0140(4)
Cl3 0.0348(4) 0.0420(4) 0.0343(4) 0.0164(4) 0.0094(3) 0.0264(4)
P1 0.0123(3) 0.0118(2) 0.0135(3) 0.0009(2) 0.0010(2) 0.0046(2)
O1 0.0173(10) 0.0285(11) 0.0295(11) -0.0045(8) -0.0009(8) 0.0065(9)
O2 0.0225(11) 0.0326(12) 0.0220(10) 0.0072(9) 0.0069(8) 0.0018(9)
O3 0.0253(11) 0.0209(9) 0.0222(10) -0.0057(8) -0.0020(8) 0.0023(8)
O4 0.0335(14) 0.0245(11) 0.0345(13) -0.0079(10) -0.0086(11) 0.0108(10)
O5 0.0309(14) 0.0253(11) 0.0446(15) 0.0083(10) 0.0135(11) 0.0026(10)
O6 0.0194(11) 0.0268(11) 0.0283(11) -0.0004(9) -0.0045(9) 0.0044(9)
O7 0.0285(12) 0.0391(13) 0.0258(11) 0.0016(10) 0.0059(9) 0.0205(10)
O8 0.0215(11) 0.0243(10) 0.0319(12) 0.0010(9) 0.0000(9) -0.0013(9)
O9 0.0224(11) 0.0202(9) 0.0298(11) 0.0062(8) 0.0044(8) 0.0093(8)
O10 0.0159(10) 0.0268(11) 0.0281(11) -0.0014(8) 0.0003(8) 0.0054(9)
O11 0.0287(12) 0.0397(13) 0.0222(10) 0.0015(10) 0.0085(9) 0.0117(9)
O12 0.0127(8) 0.0203(9) 0.0260(10) 0.0015(7) 0.0007(7) 0.0125(8)
O13 0.0218(10) 0.0126(7) 0.0158(8) -0.0002(7) 0.0008(7) 0.0050(6)
O14 0.0175(9) 0.0153(8) 0.0138(8) -0.0015(7) 0.0026(7) 0.0046(6)
C1 0.0152(11) 0.0186(11) 0.0176(11) 0.0021(9) 0.0017(9) 0.0063(9)
C2 0.0178(12) 0.0191(11) 0.0164(10) 0.0013(9) 0.0015(9) 0.0064(9)
C3 0.0179(12) 0.0143(10) 0.0170(10) -0.0007(9) 0.0031(9) 0.0056(8)
C4 0.0179(12) 0.0191(11) 0.0235(12) 0.0007(9) -0.0005(10) 0.0093(10)
C5 0.0212(13) 0.0180(11) 0.0234(12) 0.0006(10) 0.0048(10) 0.0047(10)
C6 0.0180(12) 0.0169(11) 0.0212(12) 0.0027(9) 0.0031(9) 0.0065(9)
C7 0.0171(12) 0.0210(11) 0.0215(12) 0.0029(9) 0.0018(9) 0.0103(10)
C8 0.0145(11) 0.0198(11) 0.0235(12) 0.0027(9) 0.0046(9) 0.0056(10)
C9 0.0148(11) 0.0180(11) 0.0188(11) 0.0007(9) 0.0043(9) 0.0042(9)
C10 0.0150(11) 0.0198(11) 0.0184(11) 0.0023(9) 0.0019(9) 0.0059(9)
C11 0.0174(12) 0.0208(11) 0.0183(11) 0.0024(9) 0.0034(9) 0.0053(9)
C12 0.0168(12) 0.0188(11) 0.0245(12) 0.0054(9) -0.0009(10) 0.0074(10)
C13 0.0143(12) 0.0297(14) 0.0306(15) 0.0042(11) 0.0002(11) 0.0092(12)
C14 0.0266(14) 0.0119(10) 0.0230(12) 0.0020(9) -0.0004(11) 0.0057(9)
C15 0.0252(14) 0.0147(11) 0.0292(14) 0.0003(10) 0.0065(11) 0.0023(10)
C16 0.0223(13) 0.0160(10) 0.0147(10) 0.0022(9) 0.0022(9) 0.0022(8)
C17 0.0204(13) 0.0283(13) 0.0156(11) 0.0073(11) 0.0020(9) 0.0084(10)

loop_
_atom_type_symbol
_atom_type_description
_atom_type_scat_dispersion_real
_atom_type_scat_dispersion_imag
_atom_type_scat_source
C C 0.0033 0.0016 'International Tables Vol C Tables 4.2.6.8 and 6.1.1.4'
H H 0.0000 0.0000 'International Tables Vol C Tables 4.2.6.8 and 6.1.1.4'
O O 0.0106 0.0060 'International Tables Vol C Tables 4.2.6.8 and 6.1.1.4'
P P 0.1023 0.0942 'International Tables Vol C Tables 4.2.6.8 and 6.1.1.4'
Cl Cl 0.1484 0.1585 'International Tables Vol C Tables 4.2.6.8 and 6.1.1.4'
Ru Ru -1.2594 0.8363 'International Tables Vol C Tables 4.2.6.8 and 6.1.1.4'

loop_
_geom_angle_atom_site_label_1
_geom_angle_atom_site_label_2
_geom_angle_atom_site_label_3
_geom_angle_site_symmetry_1
_geom_angle_site_symmetry_3
_geom_angle
_geom_angle_publ_flag
C2 Ru1 C3 . . 90.61(12) ?
C2 Ru1 C1 . . 88.67(12) ?
C3 Ru1 C1 . . 176.82(11) ?
C2 Ru1 P1 . . 106.42(9) ?
C3 Ru1 P1 . . 88.17(8) ?
C1 Ru1 P1 . . 89.06(8) ?
C2 Ru1 Ru2 . . 99.93(8) ?
C3 Ru1 Ru2 . . 91.10(8) ?
C1 Ru1 Ru2 . . 92.08(8) ?
P1 Ru1 Ru2 . . 153.641(19) ?
C2 Ru1 Ru3 . . 159.81(8) ?
C3 Ru1 Ru3 . . 93.38(8) ?
C1 Ru1 Ru3 . . 88.35(8) ?
P1 Ru1 Ru3 . . 93.50(2) ?
Ru2 Ru1 Ru3 . . 60.236(9) ?
C5 Ru2 C7 . . 106.72(13) ?
C5 Ru2 C6 . . 90.60(12) ?
C7 Ru2 C6 . . 93.05(12) ?
C5 Ru2 C4 . . 89.78(13) ?
C7 Ru2 C4 . . 90.49(12) ?
C6 Ru2 C4 . . 176.17(12) ?
C5 Ru2 Ru1 . . 97.66(9) ?
C7 Ru2 Ru1 . . 155.59(9) ?
C6 Ru2 Ru1 . . 87.85(9) ?
C4 Ru2 Ru1 . . 88.32(9) ?
C5 Ru2 Ru3 . . 157.76(9) ?
C7 Ru2 Ru3 . . 95.47(9) ?
C6 Ru2 Ru3 . . 86.84(8) ?
C4 Ru2 Ru3 . . 91.37(9) ?
Ru1 Ru2 Ru3 . . 60.191(8) ?
C9 Ru3 C11 . . 103.01(12) ?
C9 Ru3 C8 . . 88.67(12) ?
C11 Ru3 C8 . . 90.45(12) ?
C9 Ru3 C10 . . 91.35(12) ?
C11 Ru3 C10 . . 92.68(12) ?
C8 Ru3 C10 . . 176.78(12) ?
C9 Ru3 Ru1 . . 101.60(8) ?
C11 Ru3 Ru1 . . 155.38(9) ?
C8 Ru3 Ru1 . . 90.80(9) ?
C10 Ru3 Ru1 . . 86.04(8) ?
C9 Ru3 Ru2 . . 161.17(8) ?
C11 Ru3 Ru2 . . 95.82(9) ?
C8 Ru3 Ru2 . . 91.17(9) ?
C10 Ru3 Ru2 . . 87.77(9) ?
Ru1 Ru3 Ru2 . . 59.573(8) ?
O13 P1 O14 . . 98.19(10) ?
O13 P1 O12 . . 108.50(12) ?
O14 P1 O12 . . 104.15(11) ?
O13 P1 Ru1 . . 113.83(8) ?
O14 P1 Ru1 . . 120.97(8) ?
O12 P1 Ru1 . . 110.01(8) ?
C12 O12 P1 . . 124.95(18) ?
C14 O13 P1 . . 126.29(18) ?
C16 O14 P1 . . 120.43(17) ?
O1 C1 Ru1 . . 173.4(3) ?
O2 C2 Ru1 . . 176.4(3) ?
O3 C3 Ru1 . . 173.4(2) ?
O4 C4 Ru2 . . 173.8(3) ?
O5 C5 Ru2 . . 178.8(3) ?
O6 C6 Ru2 . . 172.8(3) ?
O7 C7 Ru2 . . 179.6(3) ?
O8 C8 Ru3 . . 173.9(3) ?
O9 C9 Ru3 . . 178.8(3) ?
O10 C10 Ru3 . . 173.8(3) ?
O11 C11 Ru3 . . 178.3(3) ?
O12 C12 C13 . . 109.3(2) ?
O12 C12 H12A . . 109.8 ?
C13 C12 H12A . . 109.8 ?
O12 C12 H12B . . 109.8 ?
C13 C12 H12B . . 109.8 ?
H12A C12 H12B . . 108.3 ?
C12 C13 Cl1 . . 112.2(2) ?
C12 C13 H13A . . 109.2 ?
Cl1 C13 H13A . . 109.2 ?
C12 C13 H13B . . 109.2 ?
Cl1 C13 H13B . . 109.2 ?
H13A C13 H13B . . 107.9 ?
O13 C14 C15 . . 108.5(2) ?
O13 C14 H14A . . 110.0 ?
C15 C14 H14A . . 110.0 ?
O13 C14 H14B . . 110.0 ?
C15 C14 H14B . . 110.0 ?
H14A C14 H14B . . 108.4 ?
C14 C15 Cl2 . . 112.2(2) ?
C14 C15 H15A . . 109.2 ?
Cl2 C15 H15A . . 109.2 ?
C14 C15 H15B . . 109.2 ?
Cl2 C15 H15B . . 109.2 ?
H15A C15 H15B . . 107.9 ?
O14 C16 C17 . . 107.3(2) ?
O14 C16 H16A . . 110.2 ?
C17 C16 H16A . . 110.2 ?
O14 C16 H16B . . 110.2 ?
C17 C16 H16B . . 110.2 ?
H16A C16 H16B . . 108.5 ?
C16 C17 Cl3 . . 110.5(2) ?
C16 C17 H17A . . 109.5 ?
Cl3 C17 H17A . . 109.5 ?
C16 C17 H17B . . 109.5 ?
Cl3 C17 H17B . . 109.5 ?
H17A C17 H17B . . 108.1 ?

loop_
_geom_bond_atom_site_label_1
_geom_bond_atom_site_label_2
_geom_bond_site_symmetry_2
_geom_bond_distance
_geom_bond_publ_flag
Ru1 C2 . 1.905(3) ?
Ru1 C3 . 1.945(3) ?
Ru1 C1 . 1.946(3) ?
Ru1 P1 . 2.2609(7) ?
Ru1 Ru2 . 2.8431(4) ?
Ru1 Ru3 . 2.8610(4) ?
Ru2 C5 . 1.922(3) ?
Ru2 C7 . 1.929(3) ?
Ru2 C6 . 1.936(3) ?
Ru2 C4 . 1.949(3) ?
Ru2 Ru3 . 2.8622(4) ?
Ru3 C9 . 1.919(3) ?
Ru3 C11 . 1.934(3) ?
Ru3 C8 . 1.945(3) ?
Ru3 C10 . 1.950(3) ?
Cl1 C13 . 1.784(3) ?
Cl2 C15 . 1.779(3) ?
Cl3 C17 . 1.790(3) ?
P1 O13 . 1.589(2) ?
P1 O14 . 1.600(2) ?
P1 O12 . 1.601(2) ?
O1 C1 . 1.122(4) ?
O2 C2 . 1.148(4) ?
O3 C3 . 1.137(3) ?
O4 C4 . 1.135(4) ?
O5 C5 . 1.131(4) ?
O6 C6 . 1.135(4) ?
O7 C7 . 1.120(4) ?
O8 C8 . 1.135(4) ?
O9 C9 . 1.136(4) ?
O10 C10 . 1.133(4) ?
O11 C11 . 1.130(4) ?
O12 C12 . 1.450(3) ?
O13 C14 . 1.443(3) ?
O14 C16 . 1.446(3) ?
C12 C13 . 1.493(4) ?
C12 H12A . 0.9700 ?
C12 H12B . 0.9700 ?
C13 H13A . 0.9700 ?
C13 H13B . 0.9700 ?
C14 C15 . 1.509(4) ?
C14 H14A . 0.9700 ?
C14 H14B . 0.9700 ?
C15 H15A . 0.9700 ?
C15 H15B . 0.9700 ?
C16 C17 . 1.507(4) ?
C16 H16A . 0.9700 ?
C16 H16B . 0.9700 ?
C17 H17A . 0.9700 ?
C17 H17B . 0.9700 ?

loop_
_geom_hbond_atom_site_label_D
_geom_hbond_atom_site_label_H
_geom_hbond_atom_site_label_A
_geom_hbond_site_symmetry_A
_geom_hbond_distance_DH
_geom_hbond_distance_HA
_geom_hbond_distance_DA
_geom_hbond_angle_DHA
_geom_hbond_publ_flag
C17 H17B O4 2_766 0.9700 2.5800 3.297(4) 131.00 yes
C17 H17B O5 2_666 0.9700 2.5400 3.307(4) 136.00 yes

loop_
_geom_torsion_atom_site_label_1
_geom_torsion_atom_site_label_2
_geom_torsion_atom_site_label_3
_geom_torsion_atom_site_label_4
_geom_torsion_site_symmetry_1
_geom_torsion_site_symmetry_2
_geom_torsion_site_symmetry_3
_geom_torsion_site_symmetry_4
_geom_torsion
_geom_torsion_publ_flag
C2 Ru1 Ru2 C5 . . . . 1.98(12) ?
C3 Ru1 Ru2 C5 . . . . -88.83(12) ?
C1 Ru1 Ru2 C5 . . . . 91.00(12) ?
P1 Ru1 Ru2 C5 . . . . -176.92(10) ?
Ru3 Ru1 Ru2 C5 . . . . 177.91(9) ?
C2 Ru1 Ru2 C7 . . . . 179.0(2) ?
C3 Ru1 Ru2 C7 . . . . 88.2(2) ?
C1 Ru1 Ru2 C7 . . . . -92.0(2) ?
P1 Ru1 Ru2 C7 . . . . 0.1(2) ?
Ru3 Ru1 Ru2 C7 . . . . -5.1(2) ?
C2 Ru1 Ru2 C6 . . . . -88.33(12) ?
C3 Ru1 Ru2 C6 . . . . -179.15(11) ?
C1 Ru1 Ru2 C6 . . . . 0.68(11) ?
P1 Ru1 Ru2 C6 . . . . 92.76(9) ?
Ru3 Ru1 Ru2 C6 . . . . 87.59(9) ?
C2 Ru1 Ru2 C4 . . . . 91.53(12) ?
C3 Ru1 Ru2 C4 . . . . 0.72(11) ?
C1 Ru1 Ru2 C4 . . . . -179.46(12) ?
P1 Ru1 Ru2 C4 . . . . -87.38(10) ?
Ru3 Ru1 Ru2 C4 . . . . -92.55(9) ?
C2 Ru1 Ru2 Ru3 . . . . -175.93(9) ?
C3 Ru1 Ru2 Ru3 . . . . 93.26(8) ?
C1 Ru1 Ru2 Ru3 . . . . -86.91(8) ?
P1 Ru1 Ru2 Ru3 . . . . 5.17(4) ?
C2 Ru1 Ru3 C9 . . . . -168.0(3) ?
C3 Ru1 Ru3 C9 . . . . 90.97(12) ?
C1 Ru1 Ru3 C9 . . . . -86.36(12) ?
P1 Ru1 Ru3 C9 . . . . 2.60(9) ?
Ru2 Ru1 Ru3 C9 . . . . -179.70(9) ?
C2 Ru1 Ru3 C11 . . . . 13.7(3) ?
C3 Ru1 Ru3 C11 . . . . -87.4(2) ?
C1 Ru1 Ru3 C11 . . . . 95.3(2) ?
P1 Ru1 Ru3 C11 . . . . -175.7(2) ?
Ru2 Ru1 Ru3 C11 . . . . 2.0(2) ?
C2 Ru1 Ru3 C8 . . . . -79.2(3) ?
C3 Ru1 Ru3 C8 . . . . 179.78(11) ?
C1 Ru1 Ru3 C8 . . . . 2.45(12) ?
P1 Ru1 Ru3 C8 . . . . 91.41(9) ?
Ru2 Ru1 Ru3 C8 . . . . -90.89(9) ?
C2 Ru1 Ru3 C10 . . . . 101.4(3) ?
C3 Ru1 Ru3 C10 . . . . 0.41(11) ?
C1 Ru1 Ru3 C10 . . . . -176.92(11) ?
P1 Ru1 Ru3 C10 . . . . -87.96(9) ?
Ru2 Ru1 Ru3 C10 . . . . 89.74(9) ?
C2 Ru1 Ru3 Ru2 . . . . 11.7(2) ?
C3 Ru1 Ru3 Ru2 . . . . -89.33(8) ?
C1 Ru1 Ru3 Ru2 . . . . 93.34(8) ?
P1 Ru1 Ru3 Ru2 . . . . -177.703(19) ?
C5 Ru2 Ru3 C9 . . . . -4.6(4) ?
C7 Ru2 Ru3 C9 . . . . 178.8(3) ?
C6 Ru2 Ru3 C9 . . . . -88.4(3) ?
C4 Ru2 Ru3 C9 . . . . 88.2(3) ?
Ru1 Ru2 Ru3 C9 . . . . 0.9(3) ?
C5 Ru2 Ru3 C11 . . . . 175.3(3) ?
C7 Ru2 Ru3 C11 . . . . -1.28(12) ?
C6 Ru2 Ru3 C11 . . . . 91.49(12) ?
C4 Ru2 Ru3 C11 . . . . -91.90(12) ?
Ru1 Ru2 Ru3 C11 . . . . -179.18(9) ?
C5 Ru2 Ru3 C8 . . . . 84.8(3) ?
C7 Ru2 Ru3 C8 . . . . -91.85(13) ?
C6 Ru2 Ru3 C8 . . . . 0.91(12) ?
C4 Ru2 Ru3 C8 . . . . 177.52(12) ?
Ru1 Ru2 Ru3 C8 . . . . 90.24(9) ?
C5 Ru2 Ru3 C10 . . . . -92.2(3) ?
C7 Ru2 Ru3 C10 . . . . 91.19(12) ?
C6 Ru2 Ru3 C10 . . . . -176.05(11) ?
C4 Ru2 Ru3 C10 . . . . 0.56(12) ?
Ru1 Ru2 Ru3 C10 . . . . -86.72(8) ?
C5 Ru2 Ru3 Ru1 . . . . -5.5(2) ?
C7 Ru2 Ru3 Ru1 . . . . 177.90(9) ?
C6 Ru2 Ru3 Ru1 . . . . -89.33(9) ?
C4 Ru2 Ru3 Ru1 . . . . 87.28(9) ?
C2 Ru1 P1 O13 . . . . 117.48(13) ?
C3 Ru1 P1 O13 . . . . -152.42(12) ?
C1 Ru1 P1 O13 . . . . 29.15(12) ?
Ru2 Ru1 P1 O13 . . . . -63.64(10) ?
Ru3 Ru1 P1 O13 . . . . -59.14(9) ?
C2 Ru1 P1 O14 . . . . 0.96(13) ?
C3 Ru1 P1 O14 . . . . 91.05(12) ?
C1 Ru1 P1 O14 . . . . -87.38(12) ?
Ru2 Ru1 P1 O14 . . . . 179.83(8) ?
Ru3 Ru1 P1 O14 . . . . -175.67(9) ?
C2 Ru1 P1 O12 . . . . -120.51(12) ?
C3 Ru1 P1 O12 . . . . -30.41(12) ?
C1 Ru1 P1 O12 . . . . 151.16(12) ?
Ru2 Ru1 P1 O12 . . . . 58.37(10) ?
Ru3 Ru1 P1 O12 . . . . 62.86(9) ?
O13 P1 O12 C12 . . . . -49.8(2) ?
O14 P1 O12 C12 . . . . 54.1(2) ?
Ru1 P1 O12 C12 . . . . -174.9(2) ?
O14 P1 O13 C14 . . . . -41.8(3) ?
O12 P1 O13 C14 . . . . 66.2(3) ?
Ru1 P1 O13 C14 . . . . -171.0(2) ?
O13 P1 O14 C16 . . . . 174.3(2) ?
O12 P1 O14 C16 . . . . 62.8(2) ?
Ru1 P1 O14 C16 . . . . -61.5(2) ?
P1 O12 C12 C13 . . . . -162.5(2) ?
O12 C12 C13 Cl1 . . . . 71.2(3) ?
P1 O13 C14 C15 . . . . 148.7(2) ?
O13 C14 C15 Cl2 . . . . -71.2(3) ?
P1 O14 C16 C17 . . . . -166.17(19) ?
O14 C16 C17 Cl3 . . . . 64.2(3) ?
